data_8102879
loop_
_publ_author_name
'Wei-Wei Zhou'
'Wang Zhao'
'Ming-Jun Song'
'Xia Bao'
'Feng-Wu Wang'

_publ_section_title
;
 Crystal structure of bis(N-ethyl-N'-methylimidazolium)
 tetrabromozinc(II), (C6H11N2)2[ZnBr4]
;
_journal_issue 4
_journal_name_full 'Zeitschrift f\"ur Kristallographie - New Crystal Structures'
_journal_page_first 801
_journal_volume 225
_journal_year 2010
_chemical_formula_moiety 'C12 H22 Br4 N4 Zn'
_chemical_formula_sum 'C12 H22 Br4 N4 O0 Zn'
_chemical_formula_weight 607.35
_chemical_name_common 'C12 H22 Br4 N4 Zn'
_chemical_name_systematic 'C12 H22 Br4 N4 Zn'
_space_group_IT_number 88
_symmetry_cell_setting tetragonal
_symmetry_space_group_name_Hall '-I 4ad'
_symmetry_space_group_name_H-M 'I 41/a :2'
_atom_sites_solution_hydrogens geom
_atom_sites_solution_primary direct
_atom_sites_solution_secondary difmap
_audit_creation_method SHELXL-97
_audit_update_record
;
2010-10-18 # Formatted by publCIF
;
_cell_angle_alpha 90.00
_cell_angle_beta 90.00
_cell_angle_gamma 90.00
_cell_formula_units_Z 8
_cell_length_a 14.4430(13)
_cell_length_b 14.4430(13)
_cell_length_c 19.959(4)
_cell_measurement_temperature 293(2)
_cell_volume 4163.5(10)
_computing_cell_refinement 'CrystalClear (Rigaku Corp., 2002)'
_computing_data_collection 'CrystalClear (Rigaku Corp., 2002)'
_computing_data_reduction 'CrystalClear (Rigaku Corp., 2002)'
_computing_molecular_graphics 'Bruker SHELXTL'
_computing_publication_material 'Siemens SHELXTL^TM^ 5'
_computing_structure_refinement 'Siemens SHELXTL^TM^ 5'
_computing_structure_solution 'Siemens SHELXTL^TM^ 5'
_diffrn_ambient_temperature 293(2)
_diffrn_measured_fraction_theta_full 0.995
_diffrn_measured_fraction_theta_max 0.995
_diffrn_measurement_device_type 'Rigaku Mercury CCD'
_diffrn_measurement_method \w
_diffrn_radiation_monochromator graphite
_diffrn_radiation_source 'rotating-anode generator'
_diffrn_radiation_type MoK\a
_diffrn_radiation_wavelength 0.71073
_diffrn_reflns_av_R_equivalents 0.0406
_diffrn_reflns_av_sigmaI/netI 0.0245
_diffrn_reflns_limit_h_max 17
_diffrn_reflns_limit_h_min -17
_diffrn_reflns_limit_k_max 17
_diffrn_reflns_limit_k_min -17
_diffrn_reflns_limit_l_max 24
_diffrn_reflns_limit_l_min -24
_diffrn_reflns_number 15010
_diffrn_reflns_theta_full 25.34
_diffrn_reflns_theta_max 25.34
_diffrn_reflns_theta_min 2.82
_exptl_absorpt_coefficient_mu 8.856
_exptl_absorpt_correction_T_max 0.1190
_exptl_absorpt_correction_T_min 0.1150
_exptl_absorpt_correction_type multi-scan
_exptl_absorpt_process_details 'Sphere (Rigaku CrystalClear)'
_exptl_crystal_colour colorless
_exptl_crystal_density_diffrn 1.938
_exptl_crystal_density_method 'not measured'
_exptl_crystal_description block
_exptl_crystal_F_000 2336
_exptl_crystal_size_max 0.26
_exptl_crystal_size_mid 0.24
_exptl_crystal_size_min 0.24
_refine_diff_density_max 0.529
_refine_diff_density_min -0.777
_refine_diff_density_rms 0.148
_refine_ls_extinction_method none
_refine_ls_goodness_of_fit_ref 1.052
_refine_ls_hydrogen_treatment constr
_refine_ls_matrix_type full
_refine_ls_number_parameters 95
_refine_ls_number_reflns 1896
_refine_ls_number_restraints 0
_refine_ls_restrained_S_all 1.052
_refine_ls_R_factor_all 0.0810
_refine_ls_R_factor_gt 0.0554
_refine_ls_shift/su_max 0.001
_refine_ls_shift/su_mean 0.000
_refine_ls_structure_factor_coef Fsqd
_refine_ls_weighting_details 'calc w=1/[\s^2^(Fo^2^)+(0.0931P)^2^+19.0756P] where P=(Fo^2^+2Fc^2^)/3'
_refine_ls_weighting_scheme calc
_refine_ls_wR_factor_gt 0.1499
_refine_ls_wR_factor_ref 0.1681
_reflns_number_gt 1328
_reflns_number_total 1896
_reflns_threshold_expression >2sigma(I)
_cod_data_source_file 1267-3245.cff
_cod_data_source_block 88
_cod_original_cell_volume 4163.5(9)
_cod_original_sg_symbol_H-M I4(1)/a
_cod_database_code 8102879

loop_
_symmetry_equiv_pos_as_xyz
'x, y, z'
'-x+1/2, -y, z+1/2'
'-y+3/4, x+1/4, z+1/4'
'y+3/4, -x+3/4, z+3/4'
'x+1/2, y+1/2, z+1/2'
'-x+1, -y+1/2, z+1'
'-y+5/4, x+3/4, z+3/4'
'y+5/4, -x+5/4, z+5/4'
'-x, -y, -z'
'x-1/2, y, -z-1/2'
'y-3/4, -x-1/4, -z-1/4'
'-y-3/4, x-3/4, -z-3/4'
'-x+1/2, -y+1/2, -z+1/2'
'x, y+1/2, -z'
'y-1/4, -x+1/4, -z+1/4'
'-y-1/4, x-1/4, -z-1/4'

loop_
_atom_site_label
_atom_site_type_symbol
_atom_site_fract_x
_atom_site_fract_y
_atom_site_fract_z
_atom_site_U_iso_or_equiv
_atom_site_adp_type
_atom_site_occupancy
_atom_site_symmetry_multiplicity
_atom_site_calc_flag
_atom_site_refinement_flags
_atom_site_disorder_assembly
_atom_site_disorder_group
Zn1 Zn 0.5000 0.7500 0.1250 0.04386(11) Uani 1 4 d S . .
Zn2 Zn 0.0000 0.2500 0.1250 0.04516(12) Uani 1 4 d S . .
Br1 Br 0.421404(19) 0.63936(2) 0.057825(14) 0.08511(9) Uani 1 1 d . . .
Br2 Br 0.13225(2) 0.24053(2) 0.195284(16) 0.09106(10) Uani 1 1 d . . .
C1 C 0.3854(2) 0.5482(3) 0.26718(18) 0.1125(14) Uani 1 1 d . . .
H1A H 0.4010 0.4892 0.2862 0.169 Uiso 1 1 calc R . .
H1B H 0.3708 0.5910 0.3024 0.169 Uiso 1 1 calc R . .
H1C H 0.4371 0.5712 0.2419 0.169 Uiso 1 1 calc R . .
C2 C 0.1314(4) 0.6283(3) 0.11597(18) 0.1429(19) Uani 1 1 d . . .
H2A H 0.1248 0.5967 0.0734 0.172 Uiso 1 1 calc R . .
H2B H 0.0719 0.6252 0.1383 0.172 Uiso 1 1 calc R . .
C3 C 0.1489(4) 0.7167(4) 0.1031(3) 0.218(3) Uani 1 1 d . . .
H3A H 0.1003 0.7418 0.0758 0.327 Uiso 1 1 calc R . .
H3B H 0.2068 0.7218 0.0798 0.327 Uiso 1 1 calc R . .
H3C H 0.1524 0.7505 0.1445 0.327 Uiso 1 1 calc R . .
N11 N 0.30701(14) 0.53803(15) 0.22395(10) 0.0711(7) Uani 1 1 d . . .
C12 C 0.26629(17) 0.60837(18) 0.18872(12) 0.0754(8) Uani 1 1 d . . .
H12A H 0.2854 0.6699 0.1884 0.091 Uiso 1 1 calc R . .
N13 N 0.19828(17) 0.57550(16) 0.15666(11) 0.0810(8) Uani 1 1 d . . .
C14 C 0.1901(2) 0.48403(19) 0.16823(14) 0.0825(9) Uani 1 1 d . . .
H14A H 0.1459 0.4442 0.1504 0.099 Uiso 1 1 calc R . .
C15 C 0.2588(2) 0.46181(19) 0.21073(15) 0.0833(10) Uani 1 1 d . . .
H15A H 0.2705 0.4031 0.2280 0.100 Uiso 1 1 calc R . .

loop_
_atom_site_aniso_label
_atom_site_aniso_U_11
_atom_site_aniso_U_22
_atom_site_aniso_U_33
_atom_site_aniso_U_23
_atom_site_aniso_U_13
_atom_site_aniso_U_12
Zn1 0.04783(14) 0.04783(14) 0.0359(2) 0.000 0.000 0.000
Zn2 0.04159(13) 0.04159(13) 0.0523(2) 0.000 0.000 0.000
Br1 0.06991(16) 0.10009(18) 0.08533(16) -0.03825(13) -0.01667(13) 0.01146(14)
Br2 0.09577(18) 0.07141(17) 0.1060(2) -0.00822(14) -0.04369(15) 0.00929(14)
C1 0.089(2) 0.127(3) 0.122(3) 0.003(2) 0.003(2) -0.024(2)
C2 0.242(5) 0.084(2) 0.103(2) 0.0151(19) -0.032(3) 0.031(3)
C3 0.146(4) 0.261(6) 0.247(5) 0.103(4) -0.080(3) -0.040(4)
N11 0.0680(11) 0.0705(12) 0.0749(12) -0.0098(10) 0.0213(10) -0.0125(10)
C12 0.0850(15) 0.0645(14) 0.0768(15) -0.0139(12) 0.0326(13) -0.0203(12)
N13 0.0951(15) 0.0798(13) 0.0681(12) -0.0191(11) 0.0134(12) -0.0125(12)
C14 0.0968(19) 0.0620(14) 0.0888(17) -0.0152(14) 0.0132(16) -0.0153(14)
C15 0.0966(19) 0.0555(14) 0.0978(19) -0.0037(14) 0.0183(16) -0.0097(13)

loop_
_atom_type_symbol
_atom_type_description
_atom_type_scat_dispersion_real
_atom_type_scat_dispersion_imag
_atom_type_scat_source
C C 0.0033 0.0016 'International Tables Vol C Tables 4.2.6.8 and 6.1.1.4'
H H 0.0000 0.0000 'International Tables Vol C Tables 4.2.6.8 and 6.1.1.4'
N N 0.0061 0.0033 'International Tables Vol C Tables 4.2.6.8 and 6.1.1.4'
O O 0.0106 0.0060 'International Tables Vol C Tables 4.2.6.8 and 6.1.1.4'
Zn Zn 0.2839 1.4301 'International Tables Vol C Tables 4.2.6.8 and 6.1.1.4'
Br Br -0.2901 2.4595 'International Tables Vol C Tables 4.2.6.8 and 6.1.1.4'

loop_
_geom_angle_atom_site_label_1
_geom_angle_atom_site_label_2
_geom_angle_atom_site_label_3
_geom_angle
_geom_angle_site_symmetry_1
_geom_angle_site_symmetry_3
_geom_angle_publ_flag
Br1 Zn1 Br1 108.586(9) . 12_766 ?
Br1 Zn1 Br1 111.256(18) . 6_564 ?
Br1 Zn1 Br1 108.586(9) 12_766 6_564 ?
Br1 Zn1 Br1 108.586(9) . 15_565 ?
Br1 Zn1 Br1 111.256(17) 12_766 15_565 ?
Br1 Zn1 Br1 108.586(9) 6_564 15_565 ?
Br2 Zn2 Br2 110.441(9) 15 . ?
Br2 Zn2 Br2 107.549(19) 15 12_666 ?
Br2 Zn2 Br2 110.441(10) . 12_666 ?
Br2 Zn2 Br2 110.441(10) 15 6_454 ?
Br2 Zn2 Br2 107.549(19) . 6_454 ?
Br2 Zn2 Br2 110.441(9) 12_666 6_454 ?
N11 C1 H1A 109.5 . . ?
N11 C1 H1B 109.5 . . ?
H1A C1 H1B 109.5 . . ?
N11 C1 H1C 109.5 . . ?
H1A C1 H1C 109.5 . . ?
H1B C1 H1C 109.5 . . ?
C3 C2 N13 118.7(4) . . ?
C3 C2 H2A 107.6 . . ?
N13 C2 H2A 107.6 . . ?
C3 C2 H2B 107.6 . . ?
N13 C2 H2B 107.6 . . ?
H2A C2 H2B 107.1 . . ?
C2 C3 H3A 109.5 . . ?
C2 C3 H3B 109.5 . . ?
H3A C3 H3B 109.5 . . ?
C2 C3 H3C 109.5 . . ?
H3A C3 H3C 109.5 . . ?
H3B C3 H3C 109.5 . . ?
C15 N11 C12 106.7(2) . . ?
C15 N11 C1 128.3(3) . . ?
C12 N11 C1 125.0(2) . . ?
N13 C12 N11 108.4(2) . . ?
N13 C12 H12A 125.8 . . ?
N11 C12 H12A 125.8 . . ?
C12 N13 C14 110.4(2) . . ?
C12 N13 C2 126.4(3) . . ?
C14 N13 C2 123.0(3) . . ?
C15 C14 N13 106.2(2) . . ?
C15 C14 H14A 126.9 . . ?
N13 C14 H14A 126.9 . . ?
N11 C15 C14 108.3(2) . . ?
N11 C15 H15A 125.8 . . ?
C14 C15 H15A 125.8 . . ?

loop_
_geom_bond_atom_site_label_1
_geom_bond_atom_site_label_2
_geom_bond_distance
_geom_bond_site_symmetry_2
_geom_bond_publ_flag
Zn1 Br1 2.3748(4) . ?
Zn1 Br1 2.3748(3) 12_766 ?
Zn1 Br1 2.3748(3) 6_564 ?
Zn1 Br1 2.3748(3) 15_565 ?
Zn2 Br2 2.3738(4) 15 ?
Zn2 Br2 2.3738(4) . ?
Zn2 Br2 2.3738(4) 12_666 ?
Zn2 Br2 2.3738(4) 6_454 ?
C1 N11 1.431(4) . ?
C1 H1A 0.9600 . ?
C1 H1B 0.9600 . ?
C1 H1C 0.9600 . ?
C2 C3 1.326(7) . ?
C2 N13 1.475(5) . ?
C2 H2A 0.9700 . ?
C2 H2B 0.9700 . ?
C3 H3A 0.9600 . ?
C3 H3B 0.9600 . ?
C3 H3C 0.9600 . ?
N11 C15 1.329(3) . ?
N11 C12 1.368(3) . ?
C12 N13 1.265(3) . ?
C12 H12A 0.9300 . ?
N13 C14 1.346(4) . ?
C14 C15 1.344(4) . ?
C14 H14A 0.9300 . ?
C15 H15A 0.9300 . ?

loop_
_geom_torsion_atom_site_label_1
_geom_torsion_atom_site_label_2
_geom_torsion_atom_site_label_3
_geom_torsion_atom_site_label_4
_geom_torsion
_geom_torsion_site_symmetry_1
_geom_torsion_site_symmetry_2
_geom_torsion_site_symmetry_3
_geom_torsion_site_symmetry_4
_geom_torsion_publ_flag
C15 N11 C12 N13 -0.1(3) . . . . ?
C1 N11 C12 N13 -179.0(3) . . . . ?
N11 C12 N13 C14 -0.1(3) . . . . ?
N11 C12 N13 C2 175.5(3) . . . . ?
C3 C2 N13 C12 9.9(6) . . . . ?
C3 C2 N13 C14 -174.9(4) . . . . ?
C12 N13 C14 C15 0.3(3) . . . . ?
C2 N13 C14 C15 -175.5(3) . . . . ?
C12 N11 C15 C14 0.2(3) . . . . ?
C1 N11 C15 C14 179.1(3) . . . . ?
N13 C14 C15 N11 -0.3(3) . . . . ?
